data_1548230
loop_
_publ_author_name
'Sachio Horiuchi'
'Kensuke Kobayashi'
'Reiji Kumai'
'Nao Minami'
'Fumitaka Kagawa'
'Yoshinori Tokura'

_publ_section_title
;
 Quantum ferroelectricity in charge-transfer complex crystals
;
_journal_name_full 'Nature Communications'
_journal_page_first 7469
_journal_paper_doi 10.1038/ncomms8469
_journal_volume 6
_journal_year 2015
_chemical_formula_moiety 'C12 H4 Br2 I2 O2 S4 '
_chemical_formula_sum 'C12 H4 Br2 I2 O2 S4'
_chemical_formula_weight 722.02
_space_group_IT_number 2
_symmetry_cell_setting triclinic
_symmetry_Int_Tables_number 2
_symmetry_space_group_name_Hall '-P 1'
_symmetry_space_group_name_H-M 'P -1'
_cell_angle_alpha 111.669(10)
_cell_angle_beta 108.287(7)
_cell_angle_gamma 93.393(10)
_cell_formula_units_Z 1
_cell_length_a 7.008(2)
_cell_length_b 7.571(2)
_cell_length_c 9.696(3)
_cell_measurement_reflns_used 8455
_cell_measurement_temperature 300(1)
_cell_measurement_theta_max 39.6
_cell_measurement_theta_min 2.4
_cell_volume 444.9(2)
_computing_cell_refinement PROCESS-AUTO
_computing_data_collection PROCESS-AUTO
_computing_data_reduction CrystalStructure
_computing_publication_material 'CrystalStructure 3.8'
_computing_structure_refinement CRYSTALS
_computing_structure_solution SIR2004
_diffrn_ambient_temperature 300(1)
_diffrn_measured_fraction_theta_full 0.519
_diffrn_measured_fraction_theta_max 0.519
_diffrn_measurement_device_type Rigaku_IPDSC
_diffrn_measurement_method IP
_diffrn_radiation_type synchrotron
_diffrn_radiation_wavelength 0.68888
_diffrn_reflns_av_R_equivalents 0.031
_diffrn_reflns_limit_h_max 12
_diffrn_reflns_limit_h_min -12
_diffrn_reflns_limit_k_max 6
_diffrn_reflns_limit_k_min -6
_diffrn_reflns_limit_l_max 17
_diffrn_reflns_limit_l_min -17
_diffrn_reflns_number 9351
_diffrn_reflns_theta_full 39.59
_diffrn_reflns_theta_max 39.59
_exptl_absorpt_coefficient_mu 7.723
_exptl_absorpt_correction_T_max 1.000
_exptl_absorpt_correction_T_min 0.730
_exptl_absorpt_correction_type multi-scan
_exptl_crystal_colour black
_exptl_crystal_density_diffrn 2.694
_exptl_crystal_density_method 'not measured'
_exptl_crystal_description block
_exptl_crystal_F_000 332.00
_exptl_crystal_size_max 0.20
_exptl_crystal_size_mid 0.15
_exptl_crystal_size_min 0.15
_refine_diff_density_max 0.63
_refine_diff_density_min -2.58
_refine_ls_extinction_method none
_refine_ls_goodness_of_fit_ref 0.975
_refine_ls_hydrogen_treatment refall
_refine_ls_number_parameters 108
_refine_ls_number_reflns 2109
_refine_ls_R_factor_gt 0.0365
_refine_ls_shift/su_max 0.0000
_refine_ls_structure_factor_coef F
_refine_ls_weighting_details
;
    Chebychev polynomial with 3 parameters (Carruthers & Watkin, 1979)
    6.1007    1.2524    5.0503
;
_refine_ls_weighting_scheme calc
_refine_ls_wR_factor_ref 0.0398
_reflns_number_gt 2098
_reflns_number_total 3059
_reflns_threshold_expression F^2^>2.0\s(F^2^)
_cod_data_source_file ncomms8469-s3.cif
_cod_data_source_block '_TTF-25QBr2I2_300K'
_cod_original_cell_volume 445.0(2)
_cod_original_formula_sum 'C12 H4 Br2 I2 O2 S4 '
_cod_database_code 1548230

loop_
_symmetry_equiv_pos_site_id
_symmetry_equiv_pos_as_xyz
1 +X,+Y,+Z
2 -X,-Y,-Z

loop_
_atom_site_label
_atom_site_type_symbol
_atom_site_fract_x
_atom_site_fract_y
_atom_site_fract_z
_atom_site_U_iso_or_equiv
_atom_site_adp_type
_atom_site_occupancy
_atom_site_symmetry_multiplicity
_atom_site_calc_flag
_atom_site_refinement_flags
_atom_site_disorder_assembly
_atom_site_disorder_group
I(1) I 0.44631(8) -0.20667(9) 0.09866(5) 0.04505(5) Uani 0.92 1 d P . .
I(2) I 0.0612(6) -0.3196(9) 0.2457(5) 0.03942(3) Uani 0.08 1 d P . .
Br(1) Br 0.4677(16) -0.1812(18) 0.1167(14) 0.04432(5) Uani 0.08 1 d P . .
Br(2) Br 0.05393(8) -0.28398(15) 0.24085(7) 0.03905(3) Uani 0.92 1 d P . .
S(1) S 0.40961(11) 0.36000(15) 0.24106(7) 0.0356(2) Uani 1.00 1 d . . .
S(2) S 0.19888(10) 0.34413(15) 0.45783(8) 0.0345(2) Uani 1.00 1 d . . .
O(1) O 0.7942(3) 0.0913(5) 0.4036(3) 0.0480(7) Uani 1.00 1 d . . .
C(1) C 0.6620(3) 0.0463(5) 0.4475(3) 0.0320(7) Uani 1.00 1 d . . .
C(2) C 0.4655(3) -0.0917(5) 0.3322(2) 0.0296(7) Uani 1.00 1 d . . .
C(3) C 0.3130(3) -0.1266(5) 0.3807(3) 0.0285(7) Uani 1.00 1 d . . .
C(4) C 0.4183(3) 0.4380(5) 0.4368(2) 0.0288(7) Uani 1.00 1 d . . .
C(5) C 0.1615(5) 0.2239(6) 0.1566(3) 0.0390(8) Uani 1.00 1 d . . .
C(6) C 0.0656(4) 0.2185(6) 0.2542(3) 0.0384(9) Uani 1.00 1 d . . .
H(1) H 0.113(7) 0.169(7) 0.054(5) 0.045(12) Uiso 1.00 1 d . . .
H(2) H -0.058(9) 0.164(8) 0.235(6) 0.069(16) Uiso 1.00 1 d . . .

loop_
_atom_site_aniso_label
_atom_site_aniso_U_11
_atom_site_aniso_U_22
_atom_site_aniso_U_33
_atom_site_aniso_U_12
_atom_site_aniso_U_13
_atom_site_aniso_U_23
I(1) 0.05185(12) 0.05385(12) 0.03035(12) 0.00935(12) 0.02015(12) 0.01395(12)
I(2) 0.03913(8) 0.03913(8) 0.03913(8) 0.00383(8) 0.01143(8) 0.01793(8)
Br(1) 0.04415(12) 0.04415(12) 0.04415(12) 0.00935(12) 0.02015(12) 0.01395(12)
Br(2) 0.03473(8) 0.04043(8) 0.04093(8) 0.00383(8) 0.01143(8) 0.01793(8)
S(1) 0.0395(3) 0.0402(7) 0.0256(2) 0.0005(3) 0.0159(2) 0.0095(2)
S(2) 0.0282(2) 0.0438(7) 0.0321(2) 0.0020(2) 0.0144(2) 0.0140(3)
O(1) 0.0394(10) 0.066(2) 0.0434(10) -0.0004(11) 0.0241(9) 0.0210(12)
C(1) 0.0297(9) 0.041(2) 0.0292(9) 0.0061(11) 0.0151(7) 0.0153(11)
C(2) 0.0336(10) 0.033(2) 0.0264(8) 0.0078(11) 0.0152(7) 0.0133(10)
C(3) 0.0286(9) 0.031(2) 0.0295(9) 0.0069(10) 0.0133(7) 0.0135(10)
C(4) 0.0285(9) 0.032(2) 0.0254(8) 0.0022(10) 0.0123(7) 0.0097(9)
C(5) 0.0441(14) 0.037(2) 0.0279(9) -0.0058(14) 0.0072(9) 0.0123(11)
C(6) 0.0323(11) 0.042(3) 0.0354(11) -0.0043(13) 0.0060(9) 0.0163(13)

loop_
_atom_type_symbol
_atom_type_description
_atom_type_scat_dispersion_real
_atom_type_scat_dispersion_imag
_atom_type_scat_source
C C 0.0019 0.0015
;
International Tables for Crystallography
(1992, Vol. C, Tables 4.2.6.8 and 6.1.1.4)
;
H H 0.000 0.000
;
International Tables for Crystallography
(1992, Vol. C, Table 6.1.1.4)
;
O O 0.010 0.0057
;
International Tables for Crystallography
(1992, Vol. C, Tables 4.2.6.8 and 6.1.1.4)
;
Br Br -0.185 2.346
;
International Tables for Crystallography
(1992, Vol. C, Tables 4.2.6.8 and 6.1.1.4)
;
I I -0.488 1.723
;
International Tables for Crystallography
(1992, Vol. C, Tables 4.2.6.8 and 6.1.1.4)
;
S S 0.1051 0.1168
;
International Tables for Crystallography
(1992, Vol. C, Tables 4.2.6.8 and 6.1.1.4)
;

loop_
_geom_angle_atom_site_label_1
_geom_angle_atom_site_label_2
_geom_angle_atom_site_label_3
_geom_angle
_geom_angle_publ_flag
_geom_angle_site_symmetry_1
_geom_angle_site_symmetry_2
_geom_angle_site_symmetry_3
Br(1) I(1) C(2) 56(4) yes . . .
Br(2) I(2) C(3) 73.8(7) yes . . .
I(1) Br(1) C(2) 118(4) yes . . .
I(2) Br(2) C(3) 97.6(7) yes . . .
C(4) S(1) C(5) 94.75(15) yes . . .
C(4) S(2) C(6) 94.59(15) yes . . .
O(1) C(1) C(2) 121.7(2) yes . . .
O(1) C(1) C(3) 121.6(2) yes . . 2_656
C(2) C(1) C(3) 116.7(2) yes . . 2_656
I(1) C(2) Br(1) 5.2(3) yes . . .
I(1) C(2) C(1) 114.7(2) yes . . .
I(1) C(2) C(3) 124.25(16) yes . . .
Br(1) C(2) C(1) 109.7(3) yes . . .
Br(1) C(2) C(3) 129.1(3) yes . . .
C(1) C(2) C(3) 121.0(2) yes . . .
I(2) C(3) Br(2) 8.6(2) yes . . .
I(2) C(3) C(1) 112.5(2) yes . . 2_656
I(2) C(3) C(2) 124.5(2) yes . . .
Br(2) C(3) C(1) 114.4(2) yes . . 2_656
Br(2) C(3) C(2) 123.52(19) yes . . .
C(1) C(3) C(2) 122.1(2) yes 2_656 . .
S(1) C(4) S(2) 114.98(12) yes . . .
S(1) C(4) C(4) 122.6(2) yes . . 2_666
S(2) C(4) C(4) 122.4(2) yes . . 2_666
S(1) C(5) C(6) 117.8(2) yes . . .
S(2) C(6) C(5) 117.7(2) yes . . .
S(1) C(5) H(1) 115(3) no . . .
C(6) C(5) H(1) 127(3) no . . .
S(2) C(6) H(2) 111(4) no . . .
C(5) C(6) H(2) 131(4) no . . .

loop_
_geom_bond_atom_site_label_1
_geom_bond_atom_site_label_2
_geom_bond_distance
_geom_bond_publ_flag
_geom_bond_site_symmetry_1
_geom_bond_site_symmetry_2
I(1) Br(1) 0.213(10) yes . .
I(1) C(2) 2.060(2) yes . .
I(2) Br(2) 0.295(7) yes . .
I(2) C(3) 1.948(4) yes . .
Br(1) C(2) 1.950(14) yes . .
Br(2) C(3) 1.887(2) yes . .
S(1) C(4) 1.747(2) yes . .
S(1) C(5) 1.740(3) yes . .
S(2) C(4) 1.756(3) yes . .
S(2) C(6) 1.739(2) yes . .
O(1) C(1) 1.214(4) yes . .
C(1) C(2) 1.496(3) yes . .
C(1) C(3) 1.494(3) yes . 2_656
C(2) C(3) 1.344(4) yes . .
C(4) C(4) 1.356(2) yes . 2_666
C(5) C(6) 1.332(5) yes . .
C(5) H(1) 0.87(4) no . .
C(6) H(2) 0.87(6) no . .

loop_
_geom_contact_atom_site_label_1
_geom_contact_atom_site_label_2
_geom_contact_distance
_geom_contact_site_symmetry_1
_geom_contact_site_symmetry_2
I(1) S(1) 3.5524(9) . 2_655
I(2) S(1) 3.541(6) . 1_545
I(2) C(5) 3.414(8) . 1_545
I(2) C(6) 3.531(8) . 1_545
S(1) I(1) 3.5524(9) . 2_655
S(1) I(2) 3.541(6) . 1_565
S(2) O(1) 3.108(3) . 1_455
S(2) C(1) 3.509(4) . 2_656
S(2) C(3) 3.556(4) . .
O(1) S(2) 3.108(3) . 1_655
O(1) O(1) 3.567(4) . 2_756
O(1) C(6) 3.031(5) . 1_655
C(1) S(2) 3.509(4) . 2_656
C(1) C(4) 3.527(5) . .
C(3) S(2) 3.556(4) . .
C(3) C(6) 3.593(6) . .
C(4) C(1) 3.527(5) . .
C(5) I(2) 3.414(8) . 1_565
C(6) I(2) 3.531(8) . 1_565
C(6) O(1) 3.031(5) . 1_455
C(6) C(3) 3.593(6) . .
I(2) H(1) 3.41(6) . 2_555
Br(2) H(1) 3.18(6) . 2_555
Br(2) H(2) 3.55(7) . .
O(1) H(2) 2.39(8) . 1_655
C(1) H(2) 3.55(7) . 1_655
C(5) H(1) 3.01(4) . 2_555
C(6) H(1) 3.13(4) . 2_555
H(1) I(2) 3.41(6) . 2_555
H(1) Br(2) 3.18(6) . 2_555
H(1) C(5) 3.01(4) . 2_555
H(1) C(6) 3.13(4) . 2_555
H(1) H(1) 2.57(7) . 2_555
H(1) H(2) 2.88(7) . 2_555
H(2) Br(2) 3.55(7) . .
H(2) O(1) 2.39(8) . 1_455
H(2) C(1) 3.55(7) . 1_455
H(2) H(1) 2.88(7) . 2_555

loop_
_geom_torsion_atom_site_label_1
_geom_torsion_atom_site_label_2
_geom_torsion_atom_site_label_3
_geom_torsion_atom_site_label_4
_geom_torsion
_geom_torsion_site_symmetry_1
_geom_torsion_site_symmetry_2
_geom_torsion_site_symmetry_3
_geom_torsion_site_symmetry_4
Br(1) I(1) C(2) C(1) -18(4) . . . .
Br(1) I(1) C(2) C(3) 159(4) . . . .
Br(2) I(2) C(3) C(2) -86.4(10) . . . .
Br(2) I(2) C(3) C(1) 104.5(10) . . . 2_656
I(1) Br(1) C(2) C(1) 163(3) . . . .
I(1) Br(1) C(2) C(3) -23(4) . . . .
I(2) Br(2) C(3) C(2) 99.4(10) . . . .
I(2) Br(2) C(3) C(1) -79.2(10) . . . 2_656
C(4) S(1) C(5) C(6) -0.8(4) . . . .
C(5) S(1) C(4) S(2) 2.5(2) . . . .
C(5) S(1) C(4) C(4) -177.3(3) . . . 2_666
C(4) S(2) C(6) C(5) 2.6(4) . . . .
C(6) S(2) C(4) S(1) -3.0(2) . . . .
C(6) S(2) C(4) C(4) 176.8(3) . . . 2_666
O(1) C(1) C(2) I(1) 2.9(5) . . . .
O(1) C(1) C(2) Br(1) 1.2(6) . . . .
O(1) C(1) C(2) C(3) -173.9(4) . . . .
O(1) C(1) C(3) I(2) 4.4(5) . . 2_656 2_656
O(1) C(1) C(3) Br(2) -4.8(5) . . 2_656 2_656
O(1) C(1) C(3) C(2) 173.8(4) . . 2_656 2_656
C(2) C(1) C(3) I(2) -175.4(3) . . 2_656 2_656
C(2) C(1) C(3) Br(2) 175.5(2) . . 2_656 2_656
C(2) C(1) C(3) C(2) -5.9(6) . . 2_656 2_656
C(3) C(1) C(2) I(1) -177.3(2) 2_656 . . .
C(3) C(1) C(2) Br(1) -179.1(5) 2_656 . . .
C(3) C(1) C(2) C(3) 5.8(5) 2_656 . . .
I(1) C(2) C(3) I(2) 9.2(6) . . . .
I(1) C(2) C(3) Br(2) -1.2(5) . . . .
I(1) C(2) C(3) C(1) 177.3(3) . . . 2_656
Br(1) C(2) C(3) I(2) 11.6(8) . . . .
Br(1) C(2) C(3) Br(2) 1.3(8) . . . .
Br(1) C(2) C(3) C(1) 179.8(3) . . . 2_656
C(1) C(2) C(3) I(2) -174.3(3) . . . .
C(1) C(2) C(3) Br(2) 175.3(3) . . . .
C(1) C(2) C(3) C(1) -6.2(6) . . . 2_656
S(1) C(4) C(4) S(2) -0.2(3) . . 2_666 2_666
S(2) C(4) C(4) S(1) 0.2(3) . . 2_666 2_666
S(1) C(5) C(6) S(2) -1.3(5) . . . .
